data_7008387
loop_
_publ_author_name
'Garcia, Felipe'
'Goodman, Jonathan M.'
'Kowenicki, Richard A.'
'McPartlin, Mary'
'Riera, Lucia'
'Silva, Maria A.'
'Wirsing, Andreas'
'Wright, Dominic S.'

_publ_section_title
;
 Selection of the cis and trans phosph(III)azane macrocycles
 [{P(mu-NtBu)}2(1-Y-2-NH-C6H4)]2(Y=O, S).
;
_journal_issue 10
_journal_name_full 'Dalton transactions (Cambridge, England : 2003)'
_journal_page_first 1764
_journal_page_last 1773
_journal_paper_doi 10.1039/b502200b
_journal_year 2005
_chemical_formula_moiety 'C20 H30 N4 P2 S2'
_chemical_formula_sum 'C20 H30 N4 P2 S2'
_chemical_formula_weight 452.54
_chemical_name_systematic
;
?
;
_space_group_IT_number 14
_symmetry_cell_setting monoclinic
_symmetry_space_group_name_Hall '-P 2yn'
_symmetry_space_group_name_H-M 'P 1 21/n 1'
_atom_sites_solution_hydrogens geom
_atom_sites_solution_primary direct
_atom_sites_solution_secondary difmap
_audit_creation_method SHELXL-97
_cell_angle_alpha 90.00
_cell_angle_beta 97.74(3)
_cell_angle_gamma 90.00
_cell_formula_units_Z 4
_cell_length_a 14.756(3)
_cell_length_b 9.0309(18)
_cell_length_c 17.947(4)
_cell_measurement_reflns_used 11238
_cell_measurement_temperature 180(2)
_cell_measurement_theta_max 27.48
_cell_measurement_theta_min 1.00
_cell_volume 2369.8(9)
_computing_cell_refinement 'HKL Scalepack (Otwinowski & Minor 1997)'
_computing_data_collection 'Collect (Nonius B.V. 1998)'
_computing_data_reduction
;
HKL Denzo and Scalepack (Otwinowski & Minor 1997)
;
_computing_publication_material 'SHELXL-97 (Sheldrick 1997)'
_computing_structure_refinement 'SHELXL-97 (Sheldrick 1997)'
_computing_structure_solution 'SIR-92 (Altomare et al. 1994)'
_diffrn_ambient_temperature 180(2)
_diffrn_measured_fraction_theta_full 0.993
_diffrn_measured_fraction_theta_max 0.993
_diffrn_measurement_device_type 'Nonius Kappa CCD'
_diffrn_measurement_method 'Thin slice \w and \f scans'
_diffrn_radiation_source 'fine-focus sealed tube'
_diffrn_radiation_type MoK\a
_diffrn_radiation_wavelength 0.71073
_diffrn_reflns_av_R_equivalents 0.0559
_diffrn_reflns_av_sigmaI/netI 0.0604
_diffrn_reflns_limit_h_max 18
_diffrn_reflns_limit_h_min -19
_diffrn_reflns_limit_k_max 11
_diffrn_reflns_limit_k_min -10
_diffrn_reflns_limit_l_max 23
_diffrn_reflns_limit_l_min -17
_diffrn_reflns_number 17832
_diffrn_reflns_theta_full 27.49
_diffrn_reflns_theta_max 27.49
_diffrn_reflns_theta_min 3.53
_exptl_absorpt_coefficient_mu 0.373
_exptl_absorpt_correction_T_max 0.985
_exptl_absorpt_correction_T_min 0.902
_exptl_absorpt_correction_type multi-scan
_exptl_absorpt_process_details
;
multi-scan from symmetry-related measurements
Sortav (Blessing 1995)
;
_exptl_crystal_colour colourless
_exptl_crystal_density_diffrn 1.268
_exptl_crystal_density_method 'not measured'
_exptl_crystal_description plates
_exptl_crystal_F_000 960
_exptl_crystal_size_max 0.44
_exptl_crystal_size_mid 0.32
_exptl_crystal_size_min 0.05
_refine_diff_density_max 1.083
_refine_diff_density_min -0.326
_refine_diff_density_rms 0.084
_refine_ls_extinction_method none
_refine_ls_goodness_of_fit_ref 1.032
_refine_ls_hydrogen_treatment mixed
_refine_ls_matrix_type full
_refine_ls_number_parameters 272
_refine_ls_number_reflns 5395
_refine_ls_number_restraints 10
_refine_ls_restrained_S_all 1.035
_refine_ls_R_factor_all 0.0988
_refine_ls_R_factor_gt 0.0576
_refine_ls_shift/su_max 0.077
_refine_ls_shift/su_mean 0.003
_refine_ls_structure_factor_coef Fsqd
_refine_ls_weighting_details 'calc w=1/[\s^2^(Fo^2^)+(0.0759P)^2^+2.0077P] where P=(Fo^2^+2Fc^2^)/3'
_refine_ls_weighting_scheme calc
_refine_ls_wR_factor_gt 0.1450
_refine_ls_wR_factor_ref 0.1696
_reflns_number_gt 3533
_reflns_number_total 5395
_reflns_threshold_expression >2sigma(I)
_cod_data_source_file b502200b.txt
_cod_data_source_block 4
_cod_original_cell_volume 2369.9(8)
_cod_original_sg_symbol_H-M P2(1)/n
_cod_database_code 7008387

loop_
_symmetry_equiv_pos_as_xyz
'x, y, z'
'-x+1/2, y+1/2, -z+1/2'
'-x, -y, -z'
'x-1/2, -y-1/2, z-1/2'

loop_
_atom_site_label
_atom_site_type_symbol
_atom_site_fract_x
_atom_site_fract_y
_atom_site_fract_z
_atom_site_U_iso_or_equiv
_atom_site_adp_type
_atom_site_occupancy
_atom_site_symmetry_multiplicity
_atom_site_calc_flag
_atom_site_refinement_flags
_atom_site_disorder_assembly
_atom_site_disorder_group
P1 P 0.77953(5) 0.42085(9) -0.00638(4) 0.0374(2) Uani 1 1 d . . .
N1 N 0.69093(16) 0.3309(3) -0.05889(13) 0.0391(6) Uani 1 1 d . . .
C1 C 0.6409(2) 0.1952(3) -0.04185(18) 0.0444(7) Uani 1 1 d . . .
C11 C 0.5486(2) 0.2400(5) -0.0171(2) 0.0642(10) Uani 1 1 d . . .
H11A H 0.5596 0.3034 0.0275 0.096 Uiso 1 1 calc R . .
H11B H 0.5155 0.1509 -0.0051 0.096 Uiso 1 1 calc R . .
H11C H 0.5121 0.2941 -0.0579 0.096 Uiso 1 1 calc R . .
C12 C 0.6991(3) 0.1093(4) 0.0199(2) 0.0576(9) Uani 1 1 d . . .
H12A H 0.7583 0.0856 0.0037 0.086 Uiso 1 1 calc R . .
H12B H 0.6677 0.0174 0.0301 0.086 Uiso 1 1 calc R . .
H12C H 0.7089 0.1695 0.0657 0.086 Uiso 1 1 calc R . .
C13 C 0.6243(3) 0.1011(4) -0.11265(19) 0.0532(8) Uani 1 1 d . . .
H13A H 0.5863 0.1563 -0.1522 0.080 Uiso 1 1 calc R . .
H13B H 0.5929 0.0095 -0.1018 0.080 Uiso 1 1 calc R . .
H13C H 0.6830 0.0768 -0.1295 0.080 Uiso 1 1 calc R . .
P2 P 0.69506(5) 0.41873(9) -0.14283(4) 0.0375(2) Uani 1 1 d . . .
N2 N 0.77918(16) 0.5146(3) -0.08883(14) 0.0383(6) Uani 1 1 d . . .
C2 C 0.8387(2) 0.6351(3) -0.11027(18) 0.0417(7) Uani 1 1 d . . .
C21 C 0.7956(3) 0.7855(4) -0.0983(2) 0.0624(10) Uani 1 1 d . . .
H21A H 0.7339 0.7892 -0.1262 0.094 Uiso 1 1 calc R . .
H21B H 0.8331 0.8640 -0.1163 0.094 Uiso 1 1 calc R . .
H21C H 0.7924 0.8000 -0.0446 0.094 Uiso 1 1 calc R . .
C22 C 0.8509(2) 0.6164(4) -0.19236(19) 0.0553(9) Uani 1 1 d . . .
H22A H 0.8808 0.5215 -0.1992 0.083 Uiso 1 1 calc R . .
H22B H 0.8888 0.6973 -0.2075 0.083 Uiso 1 1 calc R . .
H22C H 0.7909 0.6185 -0.2234 0.083 Uiso 1 1 calc R . .
C23 C 0.9314(2) 0.6217(4) -0.0622(2) 0.0565(9) Uani 1 1 d . . .
H23A H 0.9237 0.6301 -0.0090 0.085 Uiso 1 1 calc R . .
H23B H 0.9717 0.7009 -0.0755 0.085 Uiso 1 1 calc R . .
H23C H 0.9585 0.5253 -0.0712 0.085 Uiso 1 1 calc R . .
S1 S 0.71924(6) 0.57702(10) 0.06532(5) 0.0554(3) Uani 1 1 d . . .
C31 C 0.7828(2) 0.5294(4) 0.15364(18) 0.0474(8) Uani 1 1 d . . .
C32 C 0.7458(2) 0.4346(4) 0.2021(2) 0.0514(8) Uani 1 1 d D . .
C33 C 0.7950(3) 0.4090(4) 0.2743(2) 0.0603(10) Uani 1 1 d . . .
H33 H 0.7693 0.3479 0.3091 0.072 Uiso 1 1 calc R . .
C34 C 0.8787(3) 0.4713(5) 0.2943(2) 0.0649(10) Uani 1 1 d . . .
H34 H 0.9105 0.4526 0.3430 0.078 Uiso 1 1 calc R . .
C35 C 0.9180(3) 0.5599(5) 0.2461(2) 0.0642(10) Uani 1 1 d . . .
H35 H 0.9775 0.5996 0.2602 0.077 Uiso 1 1 calc R . .
C36 C 0.8694(3) 0.5914(4) 0.1756(2) 0.0570(9) Uani 1 1 d . . .
H36 H 0.8953 0.6555 0.1422 0.068 Uiso 1 1 calc R . .
N3 N 0.6654(3) 0.3653(5) 0.1802(2) 0.0822(11) Uani 1 1 d D . .
H1N H 0.640(2) 0.318(4) 0.2199(17) 0.099 Uiso 1 1 d D . .
H2N H 0.6257(19) 0.425(4) 0.1441(19) 0.099 Uiso 1 1 d D . .
S2 S 0.57653(6) 0.56541(11) -0.15507(5) 0.0548(3) Uani 1 1 d . . .
C41 C 0.5465(2) 0.5587(4) -0.2538(2) 0.0524(9) Uani 1 1 d . . .
C42 C 0.4836(3) 0.4640(5) -0.2877(3) 0.0722(12) Uani 1 1 d D . .
C43 C 0.4568(4) 0.4771(6) -0.3712(3) 0.0917(16) Uani 1 1 d . . .
H43 H 0.4114 0.4164 -0.3985 0.110 Uiso 1 1 calc R . .
C44 C 0.5025(4) 0.5820(6) -0.4041(3) 0.0815(14) Uani 1 1 d . . .
H44 H 0.4878 0.5898 -0.4571 0.098 Uiso 1 1 calc R . .
C45 C 0.5669(4) 0.6784(6) -0.3717(3) 0.0986(18) Uani 1 1 d . . .
H45 H 0.5937 0.7505 -0.4005 0.118 Uiso 1 1 calc R . .
C46 C 0.5906(3) 0.6669(5) -0.2978(2) 0.0788(13) Uani 1 1 d . . .
H46 H 0.6369 0.7298 -0.2731 0.095 Uiso 1 1 calc R . .
N4 N 0.4505(3) 0.3580(5) -0.2510(3) 0.0986(13) Uani 1 1 d D . .
H3N H 0.397(2) 0.316(5) -0.2885(16) 0.118 Uiso 1 1 d D . .
H4N H 0.434(3) 0.380(5) -0.2021(13) 0.118 Uiso 1 1 d D . .

loop_
_atom_site_aniso_label
_atom_site_aniso_U_11
_atom_site_aniso_U_22
_atom_site_aniso_U_33
_atom_site_aniso_U_23
_atom_site_aniso_U_13
_atom_site_aniso_U_12
P1 0.0402(4) 0.0383(4) 0.0333(4) 0.0002(3) 0.0035(3) 0.0040(3)
N1 0.0428(13) 0.0389(14) 0.0351(13) 0.0011(11) 0.0030(10) -0.0015(11)
C1 0.0525(18) 0.0392(16) 0.0423(17) 0.0005(14) 0.0095(14) -0.0043(14)
C11 0.060(2) 0.068(2) 0.069(2) -0.006(2) 0.0227(19) -0.0113(19)
C12 0.078(2) 0.046(2) 0.048(2) 0.0073(16) 0.0057(18) -0.0054(18)
C13 0.067(2) 0.0427(18) 0.0489(19) -0.0034(15) 0.0053(16) -0.0067(16)
P2 0.0393(4) 0.0386(4) 0.0338(4) -0.0004(3) 0.0021(3) 0.0035(3)
N2 0.0379(13) 0.0399(13) 0.0368(13) 0.0024(11) 0.0042(10) 0.0003(11)
C2 0.0392(15) 0.0382(16) 0.0468(17) 0.0062(14) 0.0026(13) 0.0000(13)
C21 0.065(2) 0.0396(18) 0.082(3) 0.0037(18) 0.007(2) 0.0039(17)
C22 0.057(2) 0.061(2) 0.049(2) 0.0155(17) 0.0106(16) -0.0011(17)
C23 0.0451(18) 0.058(2) 0.063(2) 0.0120(18) -0.0050(16) -0.0076(16)
S1 0.0654(6) 0.0561(5) 0.0437(5) -0.0074(4) 0.0037(4) 0.0195(4)
C31 0.0565(19) 0.0449(18) 0.0423(18) -0.0077(14) 0.0122(15) 0.0104(15)
C32 0.0522(19) 0.054(2) 0.050(2) -0.0083(16) 0.0160(16) 0.0043(16)
C33 0.073(2) 0.062(2) 0.050(2) 0.0046(18) 0.0224(18) 0.012(2)
C34 0.063(2) 0.084(3) 0.047(2) -0.007(2) 0.0054(18) 0.020(2)
C35 0.056(2) 0.077(3) 0.059(2) -0.016(2) 0.0083(18) -0.001(2)
C36 0.062(2) 0.060(2) 0.050(2) -0.0069(17) 0.0099(17) 0.0006(18)
N3 0.072(2) 0.102(3) 0.075(3) -0.001(2) 0.0196(19) -0.019(2)
S2 0.0454(4) 0.0683(6) 0.0487(5) -0.0019(4) -0.0006(4) 0.0179(4)
C41 0.0490(18) 0.057(2) 0.049(2) 0.0074(16) 0.0003(15) 0.0208(17)
C42 0.065(2) 0.052(2) 0.094(3) 0.001(2) -0.010(2) 0.014(2)
C43 0.090(3) 0.071(3) 0.107(4) -0.012(3) -0.015(3) 0.035(3)
C44 0.099(4) 0.070(3) 0.072(3) -0.012(3) -0.003(3) 0.024(3)
C45 0.123(4) 0.082(4) 0.097(4) 0.032(3) 0.040(3) 0.041(3)
C46 0.089(3) 0.086(3) 0.060(3) 0.021(2) 0.008(2) 0.051(3)
N4 0.070(2) 0.083(3) 0.141(4) 0.000(3) 0.008(3) -0.007(2)

loop_
_atom_type_symbol
_atom_type_description
_atom_type_scat_dispersion_real
_atom_type_scat_dispersion_imag
_atom_type_scat_source
C C 0.0033 0.0016 'International Tables Vol C Tables 4.2.6.8 and 6.1.1.4'
H H 0.0000 0.0000 'International Tables Vol C Tables 4.2.6.8 and 6.1.1.4'
N N 0.0061 0.0033 'International Tables Vol C Tables 4.2.6.8 and 6.1.1.4'
P P 0.1023 0.0942 'International Tables Vol C Tables 4.2.6.8 and 6.1.1.4'
S S 0.1246 0.1234 'International Tables Vol C Tables 4.2.6.8 and 6.1.1.4'

loop_
_geom_angle_atom_site_label_1
_geom_angle_atom_site_label_2
_geom_angle_atom_site_label_3
_geom_angle
_geom_angle_site_symmetry_1
_geom_angle_site_symmetry_3
_geom_angle_publ_flag
N2 P1 N1 81.07(12) . . ?
N2 P1 S1 103.74(9) . . ?
N1 P1 S1 106.87(9) . . ?
N2 P1 P2 40.46(8) . . ?
N1 P1 P2 40.70(8) . . ?
S1 P1 P2 112.33(4) . . ?
C1 N1 P1 130.0(2) . . ?
C1 N1 P2 130.0(2) . . ?
P1 N1 P2 98.62(13) . . ?
N1 C1 C13 108.5(2) . . ?
N1 C1 C12 108.9(3) . . ?
C13 C1 C12 109.6(3) . . ?
N1 C1 C11 109.0(3) . . ?
C13 C1 C11 109.8(3) . . ?
C12 C1 C11 110.9(3) . . ?
N2 P2 N1 81.05(12) . . ?
N2 P2 S2 105.16(9) . . ?
N1 P2 S2 104.30(9) . . ?
N2 P2 P1 40.45(9) . . ?
N1 P2 P1 40.69(8) . . ?
S2 P2 P1 111.56(5) . . ?
C2 N2 P1 131.2(2) . . ?
C2 N2 P2 129.6(2) . . ?
P1 N2 P2 99.09(13) . . ?
N2 C2 C22 108.8(3) . . ?
N2 C2 C23 108.3(3) . . ?
C22 C2 C23 109.0(3) . . ?
N2 C2 C21 110.2(3) . . ?
C22 C2 C21 110.0(3) . . ?
C23 C2 C21 110.5(3) . . ?
C31 S1 P1 99.28(11) . . ?
C32 C31 C36 119.5(3) . . ?
C32 C31 S1 120.2(3) . . ?
C36 C31 S1 120.3(3) . . ?
N3 C32 C31 120.5(3) . . ?
N3 C32 C33 120.9(4) . . ?
C31 C32 C33 118.6(3) . . ?
C34 C33 C32 120.6(4) . . ?
C33 C34 C35 121.6(4) . . ?
C34 C35 C36 118.9(4) . . ?
C35 C36 C31 120.7(4) . . ?
C41 S2 P2 99.75(12) . . ?
C42 C41 C46 120.7(4) . . ?
C42 C41 S2 122.6(3) . . ?
C46 C41 S2 116.6(3) . . ?
N4 C42 C41 121.7(5) . . ?
N4 C42 C43 119.9(5) . . ?
C41 C42 C43 118.3(5) . . ?
C44 C43 C42 114.4(5) . . ?
C43 C44 C45 128.8(5) . . ?
C46 C45 C44 116.8(5) . . ?
C45 C46 C41 120.9(5) . . ?

loop_
_geom_bond_atom_site_label_1
_geom_bond_atom_site_label_2
_geom_bond_distance
_geom_bond_site_symmetry_2
_geom_bond_publ_flag
P1 N2 1.704(3) . ?
P1 N1 1.710(3) . ?
P1 S1 2.1783(12) . ?
P1 P2 2.5940(13) . ?
N1 C1 1.484(4) . ?
N1 P2 1.711(2) . ?
C1 C13 1.521(5) . ?
C1 C12 1.521(5) . ?
C1 C11 1.542(5) . ?
P2 N2 1.705(3) . ?
P2 S2 2.1814(12) . ?
N2 C2 1.481(4) . ?
C2 C22 1.517(5) . ?
C2 C23 1.521(4) . ?
C2 C21 1.527(5) . ?
S1 C31 1.782(4) . ?
C31 C32 1.385(5) . ?
C31 C36 1.401(5) . ?
C32 N3 1.351(5) . ?
C32 C33 1.416(5) . ?
C33 C34 1.360(6) . ?
C34 C35 1.364(6) . ?
C35 C36 1.397(5) . ?
S2 C41 1.769(4) . ?
C41 C42 1.346(6) . ?
C41 C46 1.462(6) . ?
C42 N4 1.295(6) . ?
C42 C43 1.502(7) . ?
C43 C44 1.343(7) . ?
C44 C45 1.361(7) . ?
C45 C46 1.330(7) . ?

loop_
_geom_torsion_atom_site_label_1
_geom_torsion_atom_site_label_2
_geom_torsion_atom_site_label_3
_geom_torsion_atom_site_label_4
_geom_torsion
_geom_torsion_site_symmetry_1
_geom_torsion_site_symmetry_2
_geom_torsion_site_symmetry_3
_geom_torsion_site_symmetry_4
_geom_torsion_publ_flag
N2 P1 N1 C1 170.4(3) . . . . ?
S1 P1 N1 C1 -87.8(3) . . . . ?
P2 P1 N1 C1 167.3(3) . . . . ?
N2 P1 N1 P2 3.09(12) . . . . ?
S1 P1 N1 P2 104.84(10) . . . . ?
P1 N1 C1 C13 -138.8(3) . . . . ?
P2 N1 C1 C13 24.8(4) . . . . ?
P1 N1 C1 C12 -19.5(4) . . . . ?
P2 N1 C1 C12 144.0(2) . . . . ?
P1 N1 C1 C11 101.6(3) . . . . ?
P2 N1 C1 C11 -94.8(3) . . . . ?
C1 N1 P2 N2 -170.4(3) . . . . ?
P1 N1 P2 N2 -3.09(12) . . . . ?
C1 N1 P2 S2 86.1(3) . . . . ?
P1 N1 P2 S2 -106.57(10) . . . . ?
C1 N1 P2 P1 -167.4(3) . . . . ?
N1 P1 P2 N2 175.29(18) . . . . ?
S1 P1 P2 N2 85.08(13) . . . . ?
N2 P1 P2 N1 -175.29(18) . . . . ?
S1 P1 P2 N1 -90.21(14) . . . . ?
N2 P1 P2 S2 -88.27(13) . . . . ?
N1 P1 P2 S2 87.01(13) . . . . ?
S1 P1 P2 S2 -3.20(6) . . . . ?
N1 P1 N2 C2 -178.5(3) . . . . ?
S1 P1 N2 C2 76.2(3) . . . . ?
P2 P1 N2 C2 -175.4(3) . . . . ?
N1 P1 N2 P2 -3.11(12) . . . . ?
S1 P1 N2 P2 -108.42(10) . . . . ?
N1 P2 N2 C2 178.6(3) . . . . ?
S2 P2 N2 C2 -78.9(3) . . . . ?
P1 P2 N2 C2 175.5(3) . . . . ?
N1 P2 N2 P1 3.11(12) . . . . ?
S2 P2 N2 P1 105.61(10) . . . . ?
P1 N2 C2 C22 145.7(2) . . . . ?
P2 N2 C2 C22 -28.5(4) . . . . ?
P1 N2 C2 C23 27.3(4) . . . . ?
P2 N2 C2 C23 -146.9(2) . . . . ?
P1 N2 C2 C21 -93.7(3) . . . . ?
P2 N2 C2 C21 92.2(3) . . . . ?
N2 P1 S1 C31 -145.83(15) . . . . ?
N1 P1 S1 C31 129.49(15) . . . . ?
P2 P1 S1 C31 172.44(12) . . . . ?
P1 S1 C31 C32 -97.9(3) . . . . ?
P1 S1 C31 C36 84.2(3) . . . . ?
C36 C31 C32 N3 -175.3(3) . . . . ?
S1 C31 C32 N3 6.8(5) . . . . ?
C36 C31 C32 C33 3.2(5) . . . . ?
S1 C31 C32 C33 -174.8(3) . . . . ?
N3 C32 C33 C34 175.6(4) . . . . ?
C31 C32 C33 C34 -2.9(5) . . . . ?
C32 C33 C34 C35 0.1(6) . . . . ?
C33 C34 C35 C36 2.3(6) . . . . ?
C34 C35 C36 C31 -2.0(6) . . . . ?
C32 C31 C36 C35 -0.8(5) . . . . ?
S1 C31 C36 C35 177.1(3) . . . . ?
N2 P2 S2 C41 129.69(16) . . . . ?
N1 P2 S2 C41 -145.89(16) . . . . ?
P1 P2 S2 C41 171.90(14) . . . . ?
P2 S2 C41 C42 94.4(3) . . . . ?
P2 S2 C41 C46 -88.3(3) . . . . ?
C46 C41 C42 N4 173.0(4) . . . . ?
S2 C41 C42 N4 -9.8(6) . . . . ?
C46 C41 C42 C43 -2.8(5) . . . . ?
S2 C41 C42 C43 174.4(3) . . . . ?
N4 C42 C43 C44 -173.6(4) . . . . ?
C41 C42 C43 C44 2.3(6) . . . . ?
C42 C43 C44 C45 -1.8(7) . . . . ?
C43 C44 C45 C46 1.9(8) . . . . ?
C44 C45 C46 C41 -2.1(6) . . . . ?
C42 C41 C46 C45 2.9(6) . . . . ?
S2 C41 C46 C45 -174.5(3) . . . . ?

loop_
_cod_related_entry_id
_cod_related_entry_database
_cod_related_entry_code
1 ChemSpider 30652710
